data_4027126
loop_
_publ_author_name
'Xue-Qi Zhang'
'Zhong-Xia Wang'

_publ_section_title
;
 Cross-Coupling of Aryltrimethylammonium Iodides with Arylzinc Reagents
 Catalyzed by Amido Pincer Nickel Complexes
;
_journal_name_full 'Journal of Organic Chemistry'
_journal_page_first 3658
_journal_page_last 3663
_journal_paper_doi 10.1021/jo300209d
_journal_volume 77
_journal_year 2012
_chemical_formula_sum 'C79 H72 Cl2 N8 Ni2 P2'
_chemical_formula_weight 1383.71
_chemical_name_systematic
; 
 ? 
;
_space_group_IT_number 2
_symmetry_cell_setting triclinic
_symmetry_space_group_name_Hall '-P 1'
_symmetry_space_group_name_H-M 'P -1'
_atom_sites_solution_hydrogens geom
_atom_sites_solution_primary direct
_atom_sites_solution_secondary difmap
_audit_creation_method SHELXL-97
_cell_angle_alpha 111.060(2)
_cell_angle_beta 93.1010(10)
_cell_angle_gamma 106.5450(10)
_cell_formula_units_Z 1
_cell_length_a 9.8520(9)
_cell_length_b 13.7371(14)
_cell_length_c 14.6279(16)
_cell_measurement_reflns_used 706
_cell_measurement_temperature 298(2)
_cell_measurement_theta_max 26.262
_cell_measurement_theta_min 2.436
_cell_volume 1743.7(3)
_computing_cell_refinement 'Bruker SMART'
_computing_data_collection 'Bruker SMART'
_computing_data_reduction 'Bruker SHELXTL'
_computing_molecular_graphics 'Bruker SHELXTL'
_computing_publication_material 'Bruker SHELXTL'
_computing_structure_refinement 'SHELXL-97 (Sheldrick, 1997)'
_computing_structure_solution 'SHELXS-97 (Sheldrick, 1990)'
_diffrn_ambient_temperature 298(2)
_diffrn_measured_fraction_theta_full 0.987
_diffrn_measured_fraction_theta_max 0.987
_diffrn_measurement_device_type 'CCD area detector'
_diffrn_measurement_method 'phi and omega scans'
_diffrn_radiation_monochromator graphite
_diffrn_radiation_source 'fine-focus sealed tube'
_diffrn_radiation_type MoK\a
_diffrn_radiation_wavelength 0.71073
_diffrn_reflns_av_R_equivalents 0.0921
_diffrn_reflns_av_sigmaI/netI 0.2850
_diffrn_reflns_limit_h_max 11
_diffrn_reflns_limit_h_min -11
_diffrn_reflns_limit_k_max 14
_diffrn_reflns_limit_k_min -16
_diffrn_reflns_limit_l_max 17
_diffrn_reflns_limit_l_min -17
_diffrn_reflns_number 9276
_diffrn_reflns_theta_full 25.02
_diffrn_reflns_theta_max 25.02
_diffrn_reflns_theta_min 1.52
_exptl_absorpt_coefficient_mu 0.713
_exptl_absorpt_correction_T_max 0.9518
_exptl_absorpt_correction_T_min 0.8824
_exptl_absorpt_correction_type multi-scan
_exptl_absorpt_process_details sadabs
_exptl_crystal_density_diffrn 1.318
_exptl_crystal_F_000 722
_exptl_crystal_size_max 0.18
_exptl_crystal_size_mid 0.15
_exptl_crystal_size_min 0.07
_refine_diff_density_max 0.488
_refine_diff_density_min -0.428
_refine_diff_density_rms 0.084
_refine_ls_extinction_method none
_refine_ls_goodness_of_fit_ref 1.044
_refine_ls_hydrogen_treatment constr
_refine_ls_matrix_type full
_refine_ls_number_parameters 427
_refine_ls_number_reflns 6089
_refine_ls_number_restraints 0
_refine_ls_restrained_S_all 1.044
_refine_ls_R_factor_all 0.2567
_refine_ls_R_factor_gt 0.0863
_refine_ls_shift/su_max 0.001
_refine_ls_shift/su_mean 0.000
_refine_ls_structure_factor_coef Fsqd
_refine_ls_weighting_details 'calc w=1/[\s^2^(Fo^2^)+(0.0380P)^2^+0.0000P] where P=(Fo^2^+2Fc^2^)/3'
_refine_ls_weighting_scheme calc
_refine_ls_wR_factor_gt 0.1811
_refine_ls_wR_factor_ref 0.2110
_reflns_number_gt 1662
_reflns_number_total 6089
_reflns_threshold_expression >2sigma(I)
_cod_data_source_file jo300209d_si_003.cif
_cod_data_source_block 100528a
_cod_database_code 4027126

loop_
_symmetry_equiv_pos_as_xyz
'x, y, z'
'-x, -y, -z'

loop_
_atom_site_label
_atom_site_type_symbol
_atom_site_fract_x
_atom_site_fract_y
_atom_site_fract_z
_atom_site_U_iso_or_equiv
_atom_site_adp_type
_atom_site_occupancy
_atom_site_symmetry_multiplicity
_atom_site_calc_flag
_atom_site_refinement_flags
_atom_site_disorder_assembly
_atom_site_disorder_group
Ni1 Ni 1.21304(16) 0.55727(12) 0.22061(10) 0.0683(6) Uani 1 1 d . . .
Cl1 Cl 1.0910(3) 0.4074(2) 0.2407(2) 0.0892(11) Uani 1 1 d . . .
N1 N 1.0441(11) 0.5585(9) 0.1586(6) 0.069(3) Uani 1 1 d . . .
N2 N 0.9315(12) 0.6367(10) 0.0846(7) 0.076(3) Uani 1 1 d . . .
N3 N 1.2996(11) 0.6974(7) 0.2092(6) 0.063(3) Uani 1 1 d . . .
N4 N 1.3875(9) 0.5498(7) 0.2763(6) 0.071(3) Uani 1 1 d . . .
P1 P 1.5005(3) 0.6652(3) 0.3478(2) 0.0641(10) Uani 1 1 d . . .
C1 C 1.0567(14) 0.6470(12) 0.1367(9) 0.071(4) Uani 1 1 d . . .
C2 C 0.8366(14) 0.5368(12) 0.0732(8) 0.078(4) Uani 1 1 d . . .
H2 H 0.7420 0.5070 0.0396 0.093 Uiso 1 1 calc R . .
C3 C 0.9029(14) 0.4892(10) 0.1185(8) 0.080(4) Uani 1 1 d . . .
H3 H 0.8616 0.4212 0.1224 0.096 Uiso 1 1 calc R . .
C4 C 0.9036(11) 0.7137(9) 0.0463(8) 0.088(4) Uani 1 1 d . . .
H4A H 0.9081 0.7803 0.1007 0.131 Uiso 1 1 calc R . .
H4B H 0.8097 0.6816 0.0058 0.131 Uiso 1 1 calc R . .
H4C H 0.9746 0.7306 0.0069 0.131 Uiso 1 1 calc R . .
C5 C 1.1957(12) 0.7372(9) 0.1700(8) 0.067(3) Uani 1 1 d . . .
H5 H 1.2267 0.7526 0.1127 0.080 Uiso 1 1 calc R . .
C6 C 1.1796(12) 0.8411(10) 0.2472(10) 0.073(4) Uani 1 1 d . . .
C7 C 1.1917(12) 0.9355(12) 0.2300(9) 0.085(4) Uani 1 1 d . . .
H7 H 1.2108 0.9367 0.1688 0.102 Uiso 1 1 calc R . .
C8 C 1.1760(14) 1.0295(12) 0.3025(12) 0.101(5) Uani 1 1 d . . .
H8 H 1.1858 1.0922 0.2892 0.121 Uiso 1 1 calc R . .
C9 C 1.1473(14) 1.0295(12) 0.3902(12) 0.096(5) Uani 1 1 d . . .
H9 H 1.1353 1.0918 0.4373 0.115 Uiso 1 1 calc R . .
C10 C 1.1347(12) 0.9362(12) 0.4123(9) 0.091(4) Uani 1 1 d . . .
H10 H 1.1150 0.9357 0.4737 0.110 Uiso 1 1 calc R . .
C11 C 1.1528(11) 0.8437(9) 0.3389(10) 0.076(4) Uani 1 1 d . . .
H11 H 1.1463 0.7818 0.3530 0.092 Uiso 1 1 calc R . .
C12 C 1.4418(15) 0.7600(11) 0.2208(9) 0.068(3) Uani 1 1 d . . .
C13 C 1.5536(14) 0.7551(9) 0.2844(8) 0.067(3) Uani 1 1 d . . .
C14 C 1.6972(14) 0.8159(11) 0.2926(9) 0.078(4) Uani 1 1 d . . .
H14 H 1.7677 0.8065 0.3303 0.093 Uiso 1 1 calc R . .
C15 C 1.7389(14) 0.8892(10) 0.2472(9) 0.083(4) Uani 1 1 d . . .
H15 H 1.8351 0.9296 0.2541 0.100 Uiso 1 1 calc R . .
C16 C 1.6312(16) 0.8998(10) 0.1910(8) 0.080(4) Uani 1 1 d . . .
H16 H 1.6558 0.9494 0.1602 0.096 Uiso 1 1 calc R . .
C17 C 1.4888(15) 0.8398(11) 0.1791(8) 0.076(4) Uani 1 1 d . . .
H17 H 1.4205 0.8520 0.1421 0.091 Uiso 1 1 calc R . .
C18 C 1.4272(11) 0.4522(9) 0.2299(9) 0.067(4) Uani 1 1 d . . .
C19 C 1.4491(11) 0.4207(9) 0.1316(9) 0.074(4) Uani 1 1 d . . .
H19 H 1.4366 0.4613 0.0948 0.089 Uiso 1 1 calc R . .
C20 C 1.4905(12) 0.3268(10) 0.0889(9) 0.088(4) Uani 1 1 d . . .
H20 H 1.5009 0.3031 0.0225 0.105 Uiso 1 1 calc R . .
C21 C 1.5159(14) 0.2692(11) 0.1449(11) 0.093(5) Uani 1 1 d . . .
C22 C 1.4936(13) 0.3026(10) 0.2408(10) 0.091(4) Uani 1 1 d . . .
H22 H 1.5066 0.2628 0.2784 0.109 Uiso 1 1 calc R . .
C23 C 1.4518(12) 0.3946(10) 0.2832(9) 0.081(4) Uani 1 1 d . . .
H23 H 1.4405 0.4173 0.3495 0.097 Uiso 1 1 calc R . .
C24 C 1.5679(14) 0.1667(9) 0.0948(9) 0.142(6) Uani 1 1 d . . .
H24A H 1.6005 0.1449 0.1451 0.212 Uiso 1 1 calc R . .
H24B H 1.6454 0.1863 0.0608 0.212 Uiso 1 1 calc R . .
H24C H 1.4895 0.1065 0.0480 0.212 Uiso 1 1 calc R . .
C25 C 1.6570(12) 0.6507(9) 0.4024(9) 0.068(3) Uani 1 1 d . . .
C26 C 1.7482(12) 0.6071(9) 0.3391(9) 0.079(4) Uani 1 1 d . . .
H26 H 1.7333 0.5940 0.2718 0.095 Uiso 1 1 calc R . .
C27 C 1.8606(13) 0.5843(9) 0.3803(11) 0.089(4) Uani 1 1 d . . .
H27 H 1.9213 0.5562 0.3396 0.106 Uiso 1 1 calc R . .
C28 C 1.8835(13) 0.6022(10) 0.4775(11) 0.087(4) Uani 1 1 d . . .
H28 H 1.9583 0.5845 0.5020 0.105 Uiso 1 1 calc R . .
C29 C 1.7987(13) 0.6459(9) 0.5415(9) 0.086(4) Uani 1 1 d . . .
H29 H 1.8166 0.6607 0.6090 0.103 Uiso 1 1 calc R . .
C30 C 1.6828(12) 0.6672(8) 0.4992(9) 0.070(3) Uani 1 1 d . . .
H30 H 1.6216 0.6939 0.5403 0.084 Uiso 1 1 calc R . .
C31 C 1.4171(13) 0.7304(11) 0.4488(8) 0.065(3) Uani 1 1 d . . .
C32 C 1.4664(12) 0.8462(10) 0.4985(8) 0.071(4) Uani 1 1 d . . .
H32 H 1.5362 0.8898 0.4764 0.086 Uiso 1 1 calc R . .
C33 C 1.4094(15) 0.8934(11) 0.5802(10) 0.085(4) Uani 1 1 d . . .
H33 H 1.4403 0.9698 0.6131 0.102 Uiso 1 1 calc R . .
C34 C 1.3077(15) 0.8296(13) 0.6142(10) 0.094(4) Uani 1 1 d . . .
H34 H 1.2694 0.8634 0.6689 0.113 Uiso 1 1 calc R . .
C35 C 1.2611(13) 0.7148(12) 0.5676(10) 0.092(4) Uani 1 1 d . . .
H35 H 1.1949 0.6708 0.5916 0.111 Uiso 1 1 calc R . .
C36 C 1.3176(13) 0.6690(10) 0.4841(9) 0.078(4) Uani 1 1 d . . .
H36 H 1.2858 0.5927 0.4508 0.094 Uiso 1 1 calc R . .
C37 C 1.044(7) 0.933(4) 0.923(3) 0.194(11) Uani 1 1 d . . .
H37 H 1.0750 0.8881 0.8704 0.233 Uiso 0.50 1 calc PR A 2
C38 C 0.900(6) 0.906(3) 0.928(3) 0.197(12) Uani 1 1 d . B .
H38 H 0.8347 0.8425 0.8789 0.237 Uiso 1 1 calc R . .
C39 C 0.856(4) 0.973(5) 1.006(5) 0.208(13) Uani 1 1 d . . .
H39 H 0.7588 0.9566 1.0111 0.250 Uiso 1 1 calc R B .
C40 C 1.094(5) 0.862(4) 0.839(3) 0.23(2) Uani 0.50 1 d P B 1
H40A H 1.0151 0.7963 0.8007 0.346 Uiso 0.50 1 calc PR B 1
H40B H 1.1690 0.8418 0.8649 0.346 Uiso 0.50 1 calc PR B 1
H40C H 1.1301 0.9006 0.7982 0.346 Uiso 0.50 1 calc PR B 1

loop_
_atom_site_aniso_label
_atom_site_aniso_U_11
_atom_site_aniso_U_22
_atom_site_aniso_U_33
_atom_site_aniso_U_23
_atom_site_aniso_U_13
_atom_site_aniso_U_12
Ni1 0.0559(10) 0.0666(12) 0.0687(10) 0.0089(8) -0.0032(8) 0.0253(9)
Cl1 0.066(2) 0.075(2) 0.115(3) 0.0276(19) -0.007(2) 0.0228(18)
N1 0.059(7) 0.066(7) 0.064(6) 0.008(6) -0.003(6) 0.019(6)
N2 0.072(8) 0.081(9) 0.070(7) 0.022(6) -0.007(6) 0.031(7)
N3 0.057(7) 0.069(7) 0.062(6) 0.018(5) -0.001(6) 0.031(6)
N4 0.063(7) 0.060(7) 0.075(6) 0.008(5) -0.003(6) 0.024(6)
P1 0.051(2) 0.067(2) 0.063(2) 0.0089(18) 0.0029(18) 0.0255(18)
C1 0.060(10) 0.078(11) 0.067(8) 0.013(8) 0.001(7) 0.033(9)
C2 0.065(9) 0.078(11) 0.074(9) 0.017(8) -0.006(8) 0.020(9)
C3 0.067(10) 0.082(10) 0.076(9) 0.025(8) -0.007(8) 0.014(9)
C4 0.082(9) 0.102(10) 0.077(8) 0.033(8) -0.008(8) 0.036(8)
C5 0.063(9) 0.071(9) 0.066(8) 0.023(7) 0.003(7) 0.026(8)
C6 0.067(9) 0.071(10) 0.075(9) 0.019(8) 0.005(8) 0.027(8)
C7 0.071(9) 0.084(10) 0.085(10) 0.018(9) 0.000(8) 0.026(8)
C8 0.077(10) 0.088(11) 0.111(12) 0.013(11) 0.001(10) 0.023(9)
C9 0.075(10) 0.082(12) 0.101(12) 0.004(10) 0.006(10) 0.026(9)
C10 0.068(9) 0.086(11) 0.090(10) 0.008(9) -0.003(8) 0.019(9)
C11 0.066(9) 0.071(9) 0.080(9) 0.009(8) 0.008(8) 0.031(7)
C12 0.065(10) 0.067(10) 0.065(8) 0.014(7) 0.010(8) 0.028(8)
C13 0.059(9) 0.071(9) 0.067(8) 0.018(7) 0.010(7) 0.029(8)
C14 0.065(10) 0.078(10) 0.076(9) 0.017(8) 0.005(8) 0.021(8)
C15 0.073(11) 0.081(11) 0.084(10) 0.023(8) 0.018(9) 0.019(9)
C16 0.074(10) 0.078(10) 0.076(9) 0.020(7) 0.013(8) 0.022(9)
C17 0.073(11) 0.077(10) 0.072(9) 0.023(8) 0.011(8) 0.027(8)
C18 0.065(8) 0.067(9) 0.069(9) 0.021(7) -0.001(7) 0.033(7)
C19 0.080(9) 0.066(9) 0.069(9) 0.017(7) 0.001(8) 0.029(7)
C20 0.091(10) 0.089(11) 0.073(9) 0.014(8) 0.004(8) 0.040(8)
C21 0.093(11) 0.085(11) 0.087(11) 0.009(9) -0.003(9) 0.045(9)
C22 0.096(11) 0.080(10) 0.093(10) 0.023(8) -0.004(9) 0.042(8)
C23 0.080(9) 0.078(10) 0.078(9) 0.016(8) 0.005(8) 0.037(8)
C24 0.166(14) 0.095(11) 0.142(12) -0.008(9) -0.018(11) 0.089(11)
C25 0.056(8) 0.071(9) 0.072(9) 0.022(7) 0.006(8) 0.022(7)
C26 0.061(8) 0.085(9) 0.082(9) 0.019(7) 0.001(8) 0.030(8)
C27 0.059(9) 0.085(10) 0.109(11) 0.022(9) 0.008(9) 0.027(8)
C28 0.057(9) 0.093(11) 0.101(11) 0.031(9) -0.004(9) 0.021(8)
C29 0.075(10) 0.085(10) 0.089(10) 0.029(8) -0.008(9) 0.023(8)
C30 0.055(8) 0.075(9) 0.077(9) 0.022(7) 0.007(7) 0.028(7)
C31 0.053(8) 0.072(9) 0.065(8) 0.016(7) 0.009(7) 0.027(7)
C32 0.067(9) 0.069(9) 0.071(8) 0.015(7) 0.010(7) 0.027(8)
C33 0.077(10) 0.084(10) 0.083(10) 0.014(8) 0.015(9) 0.035(9)
C34 0.073(11) 0.100(13) 0.085(10) 0.010(9) 0.020(9) 0.026(9)
C35 0.065(10) 0.094(12) 0.092(10) 0.016(9) 0.015(8) 0.013(9)
C36 0.062(9) 0.077(10) 0.078(10) 0.013(8) 0.016(8) 0.019(8)
C37 0.16(3) 0.23(4) 0.19(4) 0.14(4) 0.03(3) -0.01(3)
C38 0.17(5) 0.23(4) 0.19(4) 0.15(3) 0.02(3) -0.03(3)
C39 0.16(3) 0.25(4) 0.19(3) 0.13(3) 0.02(4) -0.02(4)
C40 0.19(5) 0.22(6) 0.22(5) 0.09(4) 0.02(4) -0.02(4)

loop_
_atom_type_symbol
_atom_type_description
_atom_type_scat_dispersion_real
_atom_type_scat_dispersion_imag
_atom_type_scat_source
C C 0.0033 0.0016 'International Tables Vol C Tables 4.2.6.8 and 6.1.1.4'
H H 0.0000 0.0000 'International Tables Vol C Tables 4.2.6.8 and 6.1.1.4'
P P 0.1023 0.0942 'International Tables Vol C Tables 4.2.6.8 and 6.1.1.4'
N N 0.0061 0.0033 'International Tables Vol C Tables 4.2.6.8 and 6.1.1.4'
Cl Cl 0.1484 0.1585 'International Tables Vol C Tables 4.2.6.8 and 6.1.1.4'
Ni Ni 0.3393 1.1124 'International Tables Vol C Tables 4.2.6.8 and 6.1.1.4'

loop_
_geom_angle_atom_site_label_1
_geom_angle_atom_site_label_2
_geom_angle_atom_site_label_3
_geom_angle
_geom_angle_site_symmetry_1
_geom_angle_site_symmetry_3
N1 Ni1 N4 176.4(4) . .
N1 Ni1 N3 84.8(4) . .
N4 Ni1 N3 95.8(4) . .
N1 Ni1 Cl1 89.7(4) . .
N4 Ni1 Cl1 90.0(3) . .
N3 Ni1 Cl1 172.1(3) . .
C1 N1 C3 105.6(10) . .
C1 N1 Ni1 115.1(9) . .
C3 N1 Ni1 139.1(10) . .
C1 N2 C2 106.3(11) . .
C1 N2 C4 127.3(13) . .
C2 N2 C4 126.3(11) . .
C12 N3 C5 114.2(10) . .
C12 N3 Ni1 131.6(8) . .
C5 N3 Ni1 113.8(7) . .
C18 N4 P1 122.8(7) . .
C18 N4 Ni1 119.0(6) . .
P1 N4 Ni1 115.2(5) . .
N4 P1 C13 111.5(5) . .
N4 P1 C25 112.5(5) . .
C13 P1 C25 109.4(6) . .
N4 P1 C31 108.6(6) . .
C13 P1 C31 107.7(6) . .
C25 P1 C31 107.0(5) . .
N1 C1 N2 111.0(12) . .
N1 C1 C5 118.8(11) . .
N2 C1 C5 130.2(14) . .
C3 C2 N2 108.5(11) . .
C3 C2 H2 125.8 . .
N2 C2 H2 125.8 . .
C2 C3 N1 108.6(11) . .
C2 C3 H3 125.7 . .
N1 C3 H3 125.7 . .
N2 C4 H4A 109.5 . .
N2 C4 H4B 109.5 . .
H4A C4 H4B 109.5 . .
N2 C4 H4C 109.5 . .
H4A C4 H4C 109.5 . .
H4B C4 H4C 109.5 . .
N3 C5 C1 106.9(10) . .
N3 C5 C6 112.7(9) . .
C1 C5 C6 110.0(10) . .
N3 C5 H5 109.1 . .
C1 C5 H5 109.1 . .
C6 C5 H5 109.1 . .
C11 C6 C7 117.0(12) . .
C11 C6 C5 119.8(12) . .
C7 C6 C5 123.1(13) . .
C6 C7 C8 121.7(13) . .
C6 C7 H7 119.2 . .
C8 C7 H7 119.2 . .
C9 C8 C7 120.4(15) . .
C9 C8 H8 119.8 . .
C7 C8 H8 119.8 . .
C8 C9 C10 120.6(15) . .
C8 C9 H9 119.7 . .
C10 C9 H9 119.7 . .
C11 C10 C9 117.9(14) . .
C11 C10 H10 121.1 . .
C9 C10 H10 121.1 . .
C6 C11 C10 122.4(13) . .
C6 C11 H11 118.8 . .
C10 C11 H11 118.8 . .
N3 C12 C17 124.2(12) . .
N3 C12 C13 121.4(13) . .
C17 C12 C13 114.2(12) . .
C14 C13 C12 120.7(12) . .
C14 C13 P1 122.4(10) . .
C12 C13 P1 116.9(11) . .
C15 C14 C13 122.9(12) . .
C15 C14 H14 118.6 . .
C13 C14 H14 118.6 . .
C14 C15 C16 116.7(13) . .
C14 C15 H15 121.6 . .
C16 C15 H15 121.6 . .
C17 C16 C15 122.3(13) . .
C17 C16 H16 118.8 . .
C15 C16 H16 118.8 . .
C16 C17 C12 122.8(12) . .
C16 C17 H17 118.6 . .
C12 C17 H17 118.6 . .
C23 C18 C19 119.5(11) . .
C23 C18 N4 120.2(11) . .
C19 C18 N4 120.2(11) . .
C18 C19 C20 119.1(11) . .
C18 C19 H19 120.5 . .
C20 C19 H19 120.5 . .
C21 C20 C19 120.6(12) . .
C21 C20 H20 119.7 . .
C19 C20 H20 119.7 . .
C22 C21 C20 118.6(13) . .
C22 C21 C24 122.6(14) . .
C20 C21 C24 118.8(13) . .
C21 C22 C23 121.1(13) . .
C21 C22 H22 119.5 . .
C23 C22 H22 119.5 . .
C18 C23 C22 121.1(12) . .
C18 C23 H23 119.5 . .
C22 C23 H23 119.5 . .
C21 C24 H24A 109.5 . .
C21 C24 H24B 109.5 . .
H24A C24 H24B 109.5 . .
C21 C24 H24C 109.5 . .
H24A C24 H24C 109.5 . .
H24B C24 H24C 109.5 . .
C30 C25 C26 118.3(10) . .
C30 C25 P1 122.6(10) . .
C26 C25 P1 118.7(9) . .
C27 C26 C25 118.5(11) . .
C27 C26 H26 120.8 . .
C25 C26 H26 120.8 . .
C28 C27 C26 121.6(13) . .
C28 C27 H27 119.2 . .
C26 C27 H27 119.2 . .
C27 C28 C29 121.6(13) . .
C27 C28 H28 119.2 . .
C29 C28 H28 119.2 . .
C28 C29 C30 116.7(11) . .
C28 C29 H29 121.6 . .
C30 C29 H29 121.6 . .
C25 C30 C29 123.2(11) . .
C25 C30 H30 118.4 . .
C29 C30 H30 118.4 . .
C36 C31 C32 119.2(12) . .
C36 C31 P1 120.7(11) . .
C32 C31 P1 119.7(11) . .
C33 C32 C31 118.7(13) . .
C33 C32 H32 120.6 . .
C31 C32 H32 120.6 . .
C34 C33 C32 121.0(14) . .
C34 C33 H33 119.5 . .
C32 C33 H33 119.5 . .
C33 C34 C35 120.9(14) . .
C33 C34 H34 119.6 . .
C35 C34 H34 119.6 . .
C36 C35 C34 117.1(13) . .
C36 C35 H35 121.5 . .
C34 C35 H35 121.5 . .
C31 C36 C35 123.1(13) . .
C31 C36 H36 118.5 . .
C35 C36 H36 118.5 . .
C38 C37 C39 122(3) . 2_777
C38 C37 C40 119(7) . .
C39 C37 C40 119(6) 2_777 .
C38 C37 H37 118.9 . .
C39 C37 H37 118.9 2_777 .
C40 C37 H37 0.3 . .
C37 C38 C39 118(4) . .
C37 C38 H38 120.8 . .
C39 C38 H38 120.8 . .
C38 C39 C37 119(4) . 2_777
C38 C39 H39 120.3 . .
C37 C39 H39 120.3 2_777 .
C37 C40 H40A 109.5 . .
C37 C40 H40B 109.5 . .
C37 C40 H40C 109.5 . .

loop_
_geom_bond_atom_site_label_1
_geom_bond_atom_site_label_2
_geom_bond_distance
_geom_bond_site_symmetry_2
Ni1 N1 1.860(9) .
Ni1 N4 1.908(8) .
Ni1 N3 1.942(9) .
Ni1 Cl1 2.199(4) .
N1 C1 1.339(13) .
N1 C3 1.393(12) .
N2 C1 1.357(12) .
N2 C2 1.368(13) .
N2 C4 1.444(12) .
N3 C12 1.383(13) .
N3 C5 1.468(11) .
N4 C18 1.444(12) .
N4 P1 1.588(8) .
P1 C13 1.779(12) .
P1 C25 1.791(11) .
P1 C31 1.805(12) .
C1 C5 1.475(14) .
C2 C3 1.343(13) .
C2 H2 0.9300 .
C3 H3 0.9300 .
C4 H4A 0.9600 .
C4 H4B 0.9600 .
C4 H4C 0.9600 .
C5 C6 1.526(14) .
C5 H5 0.9800 .
C6 C11 1.371(14) .
C6 C7 1.382(14) .
C7 C8 1.400(15) .
C7 H7 0.9300 .
C8 C9 1.328(16) .
C8 H8 0.9300 .
C9 C10 1.405(15) .
C9 H9 0.9300 .
C10 C11 1.403(14) .
C10 H10 0.9300 .
C11 H11 0.9300 .
C12 C17 1.417(14) .
C12 C13 1.436(13) .
C13 C14 1.396(14) .
C14 C15 1.378(14) .
C14 H14 0.9300 .
C15 C16 1.379(13) .
C15 H15 0.9300 .
C16 C17 1.375(14) .
C16 H16 0.9300 .
C17 H17 0.9300 .
C18 C23 1.351(13) .
C18 C19 1.393(13) .
C19 C20 1.402(13) .
C19 H19 0.9300 .
C20 C21 1.384(15) .
C20 H20 0.9300 .
C21 C22 1.362(15) .
C21 C24 1.580(14) .
C22 C23 1.383(13) .
C22 H22 0.9300 .
C23 H23 0.9300 .
C24 H24A 0.9600 .
C24 H24B 0.9600 .
C24 H24C 0.9600 .
C25 C30 1.348(13) .
C25 C26 1.422(14) .
C26 C27 1.395(13) .
C26 H26 0.9300 .
C27 C28 1.349(14) .
C27 H27 0.9300 .
C28 C29 1.378(15) .
C28 H28 0.9300 .
C29 C30 1.421(13) .
C29 H29 0.9300 .
C30 H30 0.9300 .
C31 C36 1.355(14) .
C31 C32 1.409(13) .
C32 C33 1.375(14) .
C32 H32 0.9300 .
C33 C34 1.373(15) .
C33 H33 0.9300 .
C34 C35 1.394(14) .
C34 H34 0.9300 .
C35 C36 1.385(14) .
C35 H35 0.9300 .
C36 H36 0.9300 .
C37 C38 1.37(4) .
C37 C39 1.38(4) 2_777
C37 C40 1.48(4) .
C37 H37 0.9300 .
C38 C39 1.38(3) .
C38 H38 0.9300 .
C39 C37 1.38(4) 2_777
C39 H39 0.9300 .
C40 H40A 0.9600 .
C40 H40B 0.9600 .
C40 H40C 0.9600 .

loop_
_geom_torsion_atom_site_label_1
_geom_torsion_atom_site_label_2
_geom_torsion_atom_site_label_3
_geom_torsion_atom_site_label_4
_geom_torsion
_geom_torsion_site_symmetry_1
_geom_torsion_site_symmetry_4
N4 Ni1 N1 C1 -101(8) . .
N3 Ni1 N1 C1 -0.4(8) . .
Cl1 Ni1 N1 C1 174.0(8) . .
N4 Ni1 N1 C3 73(8) . .
N3 Ni1 N1 C3 172.9(11) . .
Cl1 Ni1 N1 C3 -12.8(11) . .
N1 Ni1 N3 C12 -166.3(10) . .
N4 Ni1 N3 C12 10.1(11) . .
Cl1 Ni1 N3 C12 148.2(16) . .
N1 Ni1 N3 C5 5.4(7) . .
N4 Ni1 N3 C5 -178.2(7) . .
Cl1 Ni1 N3 C5 -40(2) . .
N1 Ni1 N4 C18 -27(8) . .
N3 Ni1 N4 C18 -126.8(9) . .
Cl1 Ni1 N4 C18 58.5(9) . .
N1 Ni1 N4 P1 134(7) . .
N3 Ni1 N4 P1 34.1(6) . .
Cl1 Ni1 N4 P1 -140.6(5) . .
C18 N4 P1 C13 100.3(10) . .
Ni1 N4 P1 C13 -59.9(7) . .
C18 N4 P1 C25 -23.1(11) . .
Ni1 N4 P1 C25 176.8(6) . .
C18 N4 P1 C31 -141.2(9) . .
Ni1 N4 P1 C31 58.6(7) . .
C3 N1 C1 N2 -0.4(12) . .
Ni1 N1 C1 N2 175.0(7) . .
C3 N1 C1 C5 179.7(9) . .
Ni1 N1 C1 C5 -4.9(13) . .
C2 N2 C1 N1 -0.3(13) . .
C4 N2 C1 N1 -178.8(10) . .
C2 N2 C1 C5 179.7(11) . .
C4 N2 C1 C5 1.1(19) . .
C1 N2 C2 C3 0.8(13) . .
C4 N2 C2 C3 179.3(10) . .
N2 C2 C3 N1 -1.0(14) . .
C1 N1 C3 C2 0.9(13) . .
Ni1 N1 C3 C2 -172.8(9) . .
C12 N3 C5 C1 164.7(9) . .
Ni1 N3 C5 C1 -8.4(11) . .
C12 N3 C5 C6 -74.4(13) . .
Ni1 N3 C5 C6 112.4(10) . .
N1 C1 C5 N3 8.7(14) . .
N2 C1 C5 N3 -171.2(10) . .
N1 C1 C5 C6 -114.0(12) . .
N2 C1 C5 C6 66.1(15) . .
N3 C5 C6 C11 -51.4(15) . .
C1 C5 C6 C11 67.7(14) . .
N3 C5 C6 C7 128.2(12) . .
C1 C5 C6 C7 -112.7(13) . .
C11 C6 C7 C8 -0.6(17) . .
C5 C6 C7 C8 179.9(10) . .
C6 C7 C8 C9 -1(2) . .
C7 C8 C9 C10 1(2) . .
C8 C9 C10 C11 0(2) . .
C7 C6 C11 C10 1.5(17) . .
C5 C6 C11 C10 -179.0(10) . .
C9 C10 C11 C6 -1.1(18) . .
C5 N3 C12 C17 -13.6(16) . .
Ni1 N3 C12 C17 158.0(9) . .
C5 N3 C12 C13 160.9(9) . .
Ni1 N3 C12 C13 -27.5(16) . .
N3 C12 C13 C14 177.8(10) . .
C17 C12 C13 C14 -7.2(16) . .
N3 C12 C13 P1 -0.1(15) . .
C17 C12 C13 P1 174.9(8) . .
N4 P1 C13 C14 -134.3(10) . .
C25 P1 C13 C14 -9.2(11) . .
C31 P1 C13 C14 106.7(10) . .
N4 P1 C13 C12 43.6(10) . .
C25 P1 C13 C12 168.6(8) . .
C31 P1 C13 C12 -75.4(9) . .
C12 C13 C14 C15 5.0(19) . .
P1 C13 C14 C15 -177.2(9) . .
C13 C14 C15 C16 -0.7(18) . .
C14 C15 C16 C17 -0.8(18) . .
C15 C16 C17 C12 -2.0(19) . .
N3 C12 C17 C16 -179.3(11) . .
C13 C12 C17 C16 5.9(17) . .
P1 N4 C18 C23 77.0(14) . .
Ni1 N4 C18 C23 -123.6(9) . .
P1 N4 C18 C19 -98.9(11) . .
Ni1 N4 C18 C19 60.5(13) . .
C23 C18 C19 C20 2.7(17) . .
N4 C18 C19 C20 178.7(9) . .
C18 C19 C20 C21 -3.1(18) . .
C19 C20 C21 C22 3.0(19) . .
C19 C20 C21 C24 -177.7(10) . .
C20 C21 C22 C23 -3(2) . .
C24 C21 C22 C23 178.2(11) . .
C19 C18 C23 C22 -2.3(18) . .
N4 C18 C23 C22 -178.3(10) . .
C21 C22 C23 C18 2.2(19) . .
N4 P1 C25 C30 -107.6(10) . .
C13 P1 C25 C30 128.0(10) . .
C31 P1 C25 C30 11.6(12) . .
N4 P1 C25 C26 64.5(11) . .
C13 P1 C25 C26 -60.0(10) . .
C31 P1 C25 C26 -176.4(10) . .
C30 C25 C26 C27 -0.5(17) . .
P1 C25 C26 C27 -172.9(9) . .
C25 C26 C27 C28 0.4(19) . .
C26 C27 C28 C29 -1(2) . .
C27 C28 C29 C30 2.4(19) . .
C26 C25 C30 C29 1.7(18) . .
P1 C25 C30 C29 173.8(8) . .
C28 C29 C30 C25 -2.6(18) . .
N4 P1 C31 C36 32.3(11) . .
C13 P1 C31 C36 153.2(10) . .
C25 P1 C31 C36 -89.3(10) . .
N4 P1 C31 C32 -154.4(8) . .
C13 P1 C31 C32 -33.6(10) . .
C25 P1 C31 C32 83.9(9) . .
C36 C31 C32 C33 -1.4(16) . .
P1 C31 C32 C33 -174.7(8) . .
C31 C32 C33 C34 0.8(18) . .
C32 C33 C34 C35 1(2) . .
C33 C34 C35 C36 -2.5(19) . .
C32 C31 C36 C35 0.0(18) . .
P1 C31 C36 C35 173.3(9) . .
C34 C35 C36 C31 1.9(18) . .
C39 C37 C38 C39 0(5) 2_777 .
C40 C37 C38 C39 -180(4) . .
C37 C38 C39 C37 0(5) . 2_777
